data_7061981
loop_
_publ_author_name
'Zhang, Xiamei'
'He, Chengying'
'Yang, Xiaohan'
'Zhang, Qian'
'Li, Yahong'
'Yao, Jinlei'

_publ_section_title
;
 FeII, CoII and NiII complexes based on
 1-chloro-3-(pyridin-2-yl)imidazo[1,5-a]pyridine: synthesis, structures,
 single-molecule magnetic and electrocatalytic properties
;
_journal_issue 45
_journal_name_full 'New Journal of Chemistry'
_journal_page_first 21780
_journal_page_last 21787
_journal_paper_doi 10.1039/D2NJ03328C
_journal_volume 46
_journal_year 2022
_chemical_formula_moiety 'C24 H16 Cl6 Co2 N6'
_chemical_formula_sum 'C24 H16 Cl6 Co2 N6'
_chemical_formula_weight 718.99
_space_group_crystal_system monoclinic
_space_group_IT_number 15
_space_group_name_Hall '-C 2yc'
_space_group_name_H-M_alt 'C 1 2/c 1'
_atom_sites_solution_hydrogens geom
_atom_sites_solution_primary dual
_audit_creation_date 2022-10-09
_audit_creation_method
;
Olex2 1.2
(compiled 2018.05.29 svn.r3508 for OlexSys, GUI svn.r5506)
;
_audit_update_record
;
2022-10-12 deposited with the CCDC.	2022-10-14 downloaded from the CCDC.
;
_cell_angle_alpha 90
_cell_angle_beta 95.186(10)
_cell_angle_gamma 90
_cell_formula_units_Z 4
_cell_length_a 8.7127(8)
_cell_length_b 20.894(3)
_cell_length_c 14.9049(16)
_cell_measurement_reflns_used 1114
_cell_measurement_temperature 120.0
_cell_measurement_theta_max 24.8450
_cell_measurement_theta_min 3.9270
_cell_volume 2702.2(5)
_computing_molecular_graphics 'Olex2 (Dolomanov et al., 2009)'
_computing_publication_material 'Olex2 (Dolomanov et al., 2009)'
_computing_structure_refinement 'ShelXL (Sheldrick, 2015)'
_computing_structure_solution 'ShelXT (Sheldrick, 2015)'
_diffrn_ambient_temperature 120.0
_diffrn_measured_fraction_theta_full 0.998
_diffrn_measured_fraction_theta_max 0.998
_diffrn_measurement_device_type 'multiwire proportional'
_diffrn_measurement_method 'phi and omega scans'
_diffrn_radiation_monochromator graphite
_diffrn_radiation_type MoK\a
_diffrn_radiation_wavelength 0.71073
_diffrn_reflns_av_R_equivalents 0.0553
_diffrn_reflns_av_unetI/netI 0.0746
_diffrn_reflns_Laue_measured_fraction_full 0.998
_diffrn_reflns_Laue_measured_fraction_max 0.998
_diffrn_reflns_limit_h_max 9
_diffrn_reflns_limit_h_min -10
_diffrn_reflns_limit_k_max 19
_diffrn_reflns_limit_k_min -24
_diffrn_reflns_limit_l_max 15
_diffrn_reflns_limit_l_min -17
_diffrn_reflns_number 6495
_diffrn_reflns_point_group_measured_fraction_full 0.998
_diffrn_reflns_point_group_measured_fraction_max 0.998
_diffrn_reflns_theta_full 24.990
_diffrn_reflns_theta_max 24.990
_diffrn_reflns_theta_min 2.988
_exptl_absorpt_coefficient_mu 1.849
_exptl_absorpt_correction_T_max 1.00000
_exptl_absorpt_correction_T_min 0.62095
_exptl_absorpt_correction_type none
_exptl_crystal_colour green
_exptl_crystal_colour_primary green
_exptl_crystal_density_diffrn 1.767
_exptl_crystal_description block
_exptl_crystal_F_000 1432
_exptl_crystal_size_max 0.2
_exptl_crystal_size_mid 0.14
_exptl_crystal_size_min 0.12
_refine_diff_density_max 0.277
_refine_diff_density_min -0.335
_refine_diff_density_rms 0.078
_refine_ls_extinction_method none
_refine_ls_goodness_of_fit_ref 1.004
_refine_ls_hydrogen_treatment constr
_refine_ls_matrix_type full
_refine_ls_number_parameters 173
_refine_ls_number_reflns 2388
_refine_ls_number_restraints 0
_refine_ls_restrained_S_all 1.004
_refine_ls_R_factor_all 0.0759
_refine_ls_R_factor_gt 0.0428
_refine_ls_shift/su_max 0.001
_refine_ls_shift/su_mean 0.000
_refine_ls_structure_factor_coef Fsqd
_refine_ls_weighting_details 'w=1/[\s^2^(Fo^2^)+(0.0116P)^2^] where P=(Fo^2^+2Fc^2^)/3'
_refine_ls_weighting_scheme calc
_refine_ls_wR_factor_gt 0.0622
_refine_ls_wR_factor_ref 0.0749
_reflns_Friedel_coverage 0.000
_reflns_number_gt 1624
_reflns_number_total 2388
_reflns_threshold_expression 'I > 2\s(I)'
_cod_data_source_file d2nj03328c2.cif
_cod_data_source_block t_CCDC2
_cod_depositor_comments 'Adding full bibliography for 7061979--7061981.cif.'
_cod_database_code 7061981
_shelx_shelxl_version_number 2014/7
_shelx_space_group_comment
;
The symmetry employed for this shelxl refinement is uniquely defined
by the following loop, which should always be used as a source of
symmetry information in preference to the above space-group names.
They are only intended as comments.
;
_shelx_estimated_absorpt_t_max 0.809
_shelx_estimated_absorpt_t_min 0.709
_olex2_refinement_description
;
1. Fixed Uiso
 At 1.2 times of:
  All C(H) groups
2.a Aromatic/amide H refined with riding coordinates:
 C1(H1), C2(H2), C3(H3), C4(H4), C9(H9), C10(H10), C11(H11), C12(H12)
;
_olex2_submission_special_instructions 'No special instructions were received'

loop_
_space_group_symop_operation_xyz
'x, y, z'
'-x, y, -z+1/2'
'x+1/2, y+1/2, z'
'-x+1/2, y+1/2, -z+1/2'
'-x, -y, -z'
'x, -y, z-1/2'
'-x+1/2, -y+1/2, -z'
'x+1/2, -y+1/2, z-1/2'

loop_
_atom_site_label
_atom_site_type_symbol
_atom_site_fract_x
_atom_site_fract_y
_atom_site_fract_z
_atom_site_U_iso_or_equiv
_atom_site_adp_type
_atom_site_occupancy
_atom_site_site_symmetry_order
_atom_site_calc_flag
_atom_site_refinement_flags_posn
_atom_site_refinement_flags_adp
_atom_site_refinement_flags_occupancy
_atom_site_disorder_assembly
_atom_site_disorder_group
Co1 Co 0.5000 0.87287(4) 0.7500 0.0412(2) Uani 1 2 d S T P . .
Co2 Co 0.5000 0.71503(4) 0.7500 0.0330(2) Uani 1 2 d S T P . .
Cl1 Cl 0.66629(13) 0.92772(6) 0.67405(7) 0.0543(3) Uani 1 1 d . . . . .
Cl2 Cl 0.63165(11) 0.79963(5) 0.84717(6) 0.0421(3) Uani 1 1 d . . . . .
Cl3 Cl 0.15659(11) 0.60141(6) 0.70223(7) 0.0539(4) Uani 1 1 d . . . . .
N1 N 0.6825(3) 0.71369(16) 0.66007(19) 0.0340(8) Uani 1 1 d . . . . .
N2 N 0.4273(3) 0.64407(16) 0.65472(19) 0.0326(8) Uani 1 1 d . . . . .
N3 N 0.4488(3) 0.59961(16) 0.52164(19) 0.0335(8) Uani 1 1 d . . . . .
C1 C 0.9311(4) 0.7419(2) 0.6153(3) 0.0421(11) Uani 1 1 d . . . . .
H1 H 1.0205 0.7680 0.6234 0.050 Uiso 1 1 calc R . . . .
C2 C 0.8111(4) 0.7491(2) 0.6698(2) 0.0389(11) Uani 1 1 d . . . . .
H2 H 0.8207 0.7804 0.7161 0.047 Uiso 1 1 calc R . . . .
C3 C 0.9166(4) 0.6960(2) 0.5494(3) 0.0473(13) Uani 1 1 d . . . . .
H3 H 0.9982 0.6892 0.5124 0.057 Uiso 1 1 calc R . . . .
C4 C 0.7844(4) 0.6596(2) 0.5365(2) 0.0434(12) Uani 1 1 d . . . . .
H4 H 0.7735 0.6279 0.4907 0.052 Uiso 1 1 calc R . . . .
C5 C 0.6674(4) 0.6706(2) 0.5923(2) 0.0320(10) Uani 1 1 d . . . . .
C6 C 0.5197(4) 0.6377(2) 0.5874(2) 0.0326(10) Uani 1 1 d . . . . .
C7 C 0.3010(4) 0.6085(2) 0.6326(3) 0.0360(10) Uani 1 1 d . . . . .
C8 C 0.3061(4) 0.5801(2) 0.5498(3) 0.0375(11) Uani 1 1 d . . . . .
C9 C 0.2073(5) 0.5415(2) 0.4943(3) 0.0476(12) Uani 1 1 d . . . . .
H9 H 0.1112 0.5284 0.5136 0.057 Uiso 1 1 calc R . . . .
C10 C 0.2481(5) 0.5227(2) 0.4133(3) 0.0550(13) Uani 1 1 d . . . . .
H10 H 0.1814 0.4965 0.3750 0.066 Uiso 1 1 calc R . . . .
C11 C 0.3929(5) 0.5428(2) 0.3860(3) 0.0542(13) Uani 1 1 d . . . . .
H11 H 0.4217 0.5291 0.3291 0.065 Uiso 1 1 calc R . . . .
C12 C 0.4901(5) 0.5800(2) 0.4371(2) 0.0442(12) Uani 1 1 d . . . . .
H12 H 0.5854 0.5929 0.4166 0.053 Uiso 1 1 calc R . . . .

loop_
_atom_site_aniso_label
_atom_site_aniso_U_11
_atom_site_aniso_U_22
_atom_site_aniso_U_33
_atom_site_aniso_U_23
_atom_site_aniso_U_13
_atom_site_aniso_U_12
Co1 0.0489(5) 0.0396(6) 0.0375(5) 0.000 0.0176(4) 0.000
Co2 0.0356(4) 0.0382(6) 0.0266(4) 0.000 0.0106(3) 0.000
Cl1 0.0647(7) 0.0554(9) 0.0463(7) -0.0007(6) 0.0248(6) -0.0116(6)
Cl2 0.0481(6) 0.0460(8) 0.0328(6) -0.0021(5) 0.0071(5) -0.0011(5)
Cl3 0.0457(6) 0.0609(9) 0.0591(7) -0.0077(6) 0.0259(6) -0.0125(6)
N1 0.0337(17) 0.038(2) 0.0304(18) 0.0017(17) 0.0066(14) -0.0047(17)
N2 0.0331(17) 0.035(2) 0.0314(18) 0.0011(16) 0.0103(15) 0.0012(16)
N3 0.0328(18) 0.039(2) 0.0294(18) -0.0016(17) 0.0061(15) 0.0010(16)
C1 0.033(2) 0.057(3) 0.036(2) 0.006(2) 0.0052(19) -0.006(2)
C2 0.047(2) 0.041(3) 0.029(2) 0.003(2) 0.007(2) -0.005(2)
C3 0.039(2) 0.067(4) 0.038(3) 0.008(2) 0.016(2) 0.004(2)
C4 0.040(2) 0.059(3) 0.034(2) -0.004(2) 0.015(2) -0.001(2)
C5 0.037(2) 0.037(3) 0.023(2) -0.0003(19) 0.0059(17) 0.001(2)
C6 0.034(2) 0.035(3) 0.030(2) 0.003(2) 0.0096(18) 0.003(2)
C7 0.034(2) 0.034(3) 0.041(2) 0.001(2) 0.0108(19) -0.004(2)
C8 0.036(2) 0.040(3) 0.036(2) 0.002(2) 0.0011(19) -0.003(2)
C9 0.045(3) 0.047(3) 0.050(3) -0.001(2) 0.002(2) -0.010(2)
C10 0.059(3) 0.055(4) 0.049(3) -0.010(3) -0.007(2) -0.009(3)
C11 0.062(3) 0.062(4) 0.038(3) -0.013(2) -0.001(2) -0.002(3)
C12 0.052(3) 0.055(3) 0.027(2) -0.005(2) 0.009(2) 0.001(2)

loop_
_atom_type_symbol
_atom_type_description
_atom_type_scat_dispersion_real
_atom_type_scat_dispersion_imag
_atom_type_scat_source
C C 0.0033 0.0016 'International Tables Vol C Tables 4.2.6.8 and 6.1.1.4'
H H 0.0000 0.0000 'International Tables Vol C Tables 4.2.6.8 and 6.1.1.4'
Cl Cl 0.1484 0.1585 'International Tables Vol C Tables 4.2.6.8 and 6.1.1.4'
Co Co 0.3494 0.9721 'International Tables Vol C Tables 4.2.6.8 and 6.1.1.4'
N N 0.0061 0.0033 'International Tables Vol C Tables 4.2.6.8 and 6.1.1.4'

loop_
_geom_angle_atom_site_label_1
_geom_angle_atom_site_label_2
_geom_angle_atom_site_label_3
_geom_angle
_geom_angle_site_symmetry_1
_geom_angle_site_symmetry_3
_geom_angle_publ_flag
Cl1 Co1 Cl1 118.27(7) . 2_656 ?
Cl1 Co1 Cl2 109.06(4) . 2_656 ?
Cl1 Co1 Cl2 110.23(4) . . ?
Cl1 Co1 Cl2 109.06(4) 2_656 . ?
Cl1 Co1 Cl2 110.22(4) 2_656 2_656 ?
Cl2 Co1 Cl2 98.13(6) . 2_656 ?
Cl2 Co2 Cl2 89.89(6) 2_656 . ?
N1 Co2 Cl2 88.55(9) . 2_656 ?
N1 Co2 Cl2 92.49(9) 2_656 2_656 ?
N1 Co2 Cl2 92.50(9) . . ?
N1 Co2 Cl2 88.55(9) 2_656 . ?
N1 Co2 N1 178.52(19) 2_656 . ?
N2 Co2 Cl2 169.01(7) . . ?
N2 Co2 Cl2 90.73(9) 2_656 . ?
N2 Co2 Cl2 90.73(9) . 2_656 ?
N2 Co2 Cl2 169.01(7) 2_656 2_656 ?
N2 Co2 N1 76.55(11) . . ?
N2 Co2 N1 102.38(11) 2_656 . ?
N2 Co2 N1 102.38(11) . 2_656 ?
N2 Co2 N1 76.56(11) 2_656 2_656 ?
N2 Co2 N2 90.74(17) 2_656 . ?
Co1 Cl2 Co2 85.99(4) . . ?
C2 N1 Co2 125.3(3) . . ?
C2 N1 C5 118.2(3) . . ?
C5 N1 Co2 116.3(2) . . ?
C6 N2 Co2 114.0(3) . . ?
C7 N2 Co2 138.0(2) . . ?
C7 N2 C6 107.0(3) . . ?
C6 N3 C8 108.0(3) . . ?
C6 N3 C12 132.8(3) . . ?
C12 N3 C8 119.2(3) . . ?
C2 C1 H1 121.0 . . ?
C3 C1 H1 121.0 . . ?
C3 C1 C2 117.9(4) . . ?
N1 C2 C1 122.9(4) . . ?
N1 C2 H2 118.5 . . ?
C1 C2 H2 118.5 . . ?
C1 C3 H3 119.7 . . ?
C1 C3 C4 120.5(3) . . ?
C4 C3 H3 119.7 . . ?
C3 C4 H4 120.9 . . ?
C3 C4 C5 118.3(4) . . ?
C5 C4 H4 120.9 . . ?
N1 C5 C4 122.0(4) . . ?
N1 C5 C6 112.3(3) . . ?
C4 C5 C6 125.8(4) . . ?
N2 C6 N3 109.3(3) . . ?
N2 C6 C5 120.0(3) . . ?
N3 C6 C5 130.7(3) . . ?
N2 C7 Cl3 122.0(3) . . ?
N2 C7 C8 111.5(3) . . ?
C8 C7 Cl3 126.5(3) . . ?
C7 C8 N3 104.1(3) . . ?
C7 C8 C9 135.6(4) . . ?
C9 C8 N3 120.3(3) . . ?
C8 C9 H9 120.0 . . ?
C10 C9 C8 120.1(4) . . ?
C10 C9 H9 120.0 . . ?
C9 C10 H10 120.6 . . ?
C9 C10 C11 118.9(4) . . ?
C11 C10 H10 120.6 . . ?
C10 C11 H11 118.6 . . ?
C12 C11 C10 122.7(4) . . ?
C12 C11 H11 118.6 . . ?
N3 C12 H12 120.6 . . ?
C11 C12 N3 118.8(4) . . ?
C11 C12 H12 120.6 . . ?

loop_
_geom_bond_atom_site_label_1
_geom_bond_atom_site_label_2
_geom_bond_distance
_geom_bond_site_symmetry_2
_geom_bond_publ_flag
Co1 Cl1 2.2340(11) . ?
Co1 Cl1 2.2340(11) 2_656 ?
Co1 Cl2 2.3355(12) 2_656 ?
Co1 Cl2 2.3355(12) . ?
Co2 Cl2 2.4975(12) 2_656 ?
Co2 Cl2 2.4975(12) . ?
Co2 N1 2.171(3) 2_656 ?
Co2 N1 2.171(3) . ?
Co2 N2 2.110(3) 2_656 ?
Co2 N2 2.110(3) . ?
Cl3 C7 1.708(3) . ?
N1 C2 1.339(5) . ?
N1 C5 1.350(5) . ?
N2 C6 1.348(4) . ?
N2 C7 1.344(5) . ?
N3 C6 1.366(5) . ?
N3 C8 1.408(4) . ?
N3 C12 1.402(4) . ?
C1 H1 0.9500 . ?
C1 C2 1.390(5) . ?
C1 C3 1.370(6) . ?
C2 H2 0.9500 . ?
C3 H3 0.9500 . ?
C3 C4 1.378(6) . ?
C4 H4 0.9500 . ?
C4 C5 1.392(4) . ?
C5 C6 1.455(5) . ?
C7 C8 1.373(5) . ?
C8 C9 1.396(5) . ?
C9 H9 0.9500 . ?
C9 C10 1.347(5) . ?
C10 H10 0.9500 . ?
C10 C11 1.423(6) . ?
C11 H11 0.9500 . ?
C11 C12 1.336(6) . ?
C12 H12 0.9500 . ?
